data_1513129
loop_
_publ_author_name
'Chen, Lei'
'Mahmoud, Sufian M.'
'Yin, Xiaodong'
'Lalancette, Roger A.'
'Pietrangelo, Agostino'

_publ_section_title
;
 Decreasing Aromaticity in \p-Conjugated Materials: Efficient Synthesis
 and Electronic Structure Identification of Cyclopentadiene-Containing
 Systems
;
_journal_issue 23
_journal_name_full 'Organic Letters'
_journal_page_first 5970
_journal_paper_doi 10.1021/ol402824m
_journal_volume 15
_journal_year 2013
_chemical_formula_moiety 'C17 H20 N2'
_chemical_formula_sum 'C17 H20 N2'
_chemical_formula_weight 252.35
_chemical_name_systematic
; 
 ? 
;
_space_group_IT_number 59
_symmetry_cell_setting orthorhombic
_symmetry_space_group_name_Hall '-P 2ab 2a'
_symmetry_space_group_name_H-M 'P m m n :2'
_atom_sites_solution_hydrogens geom
_atom_sites_solution_primary direct
_atom_sites_solution_secondary difmap
_audit_creation_method SHELXL-97
_cell_angle_alpha 90.00
_cell_angle_beta 90.00
_cell_angle_gamma 90.00
_cell_formula_units_Z 2
_cell_length_a 14.1243(4)
_cell_length_b 6.7924(2)
_cell_length_c 7.1322(2)
_cell_measurement_reflns_used 4592
_cell_measurement_temperature 100(2)
_cell_measurement_theta_max 67.71
_cell_measurement_theta_min 3.13
_cell_volume 684.25(3)
_computing_cell_refinement 'APEX 2'
_computing_data_collection 'APEX 2 (Bruker, 2006)'
_computing_data_reduction 'SAINT (Bruker, 2005)'
_computing_molecular_graphics SHELXTL
_computing_publication_material SHELXTL
_computing_structure_refinement SHELXTL
_computing_structure_solution 'SHELXTL (Sheldrick, 2008b)'
_diffrn_ambient_temperature 100(2)
_diffrn_measured_fraction_theta_full 0.990
_diffrn_measured_fraction_theta_max 0.946
_diffrn_measurement_device_type 'Bruker SMART CCD Apex-II area-detector'
_diffrn_measurement_method '\f and \w'
_diffrn_radiation_monochromator graphite
_diffrn_radiation_source 'fine-focus sealed tube'
_diffrn_radiation_type CuK\a
_diffrn_radiation_wavelength 1.54178
_diffrn_reflns_av_R_equivalents 0.026
_diffrn_reflns_av_sigmaI/netI 0.017
_diffrn_reflns_limit_h_max 16
_diffrn_reflns_limit_h_min -15
_diffrn_reflns_limit_k_max 8
_diffrn_reflns_limit_k_min -7
_diffrn_reflns_limit_l_max 8
_diffrn_reflns_limit_l_min -8
_diffrn_reflns_number 5930
_diffrn_reflns_theta_full 67.50
_diffrn_reflns_theta_max 71.27
_diffrn_reflns_theta_min 6.20
_diffrn_standards_decay_% 0
_diffrn_standards_number 0
_exptl_absorpt_coefficient_mu 0.552
_exptl_absorpt_correction_T_max 0.9248
_exptl_absorpt_correction_T_min 0.8685
_exptl_absorpt_correction_type numerical
_exptl_absorpt_process_details 'SADABS (Sheldrick, 2008a)'
_exptl_crystal_colour colourless
_exptl_crystal_density_diffrn 1.225
_exptl_crystal_density_method 'not measured'
_exptl_crystal_description block
_exptl_crystal_F_000 272
_exptl_crystal_size_max 0.26
_exptl_crystal_size_mid 0.24
_exptl_crystal_size_min 0.14
_refine_diff_density_max 0.324
_refine_diff_density_min -0.371
_refine_diff_density_rms 0.083
_refine_ls_extinction_method none
_refine_ls_goodness_of_fit_ref 1.14
_refine_ls_hydrogen_treatment mixed
_refine_ls_matrix_type full
_refine_ls_number_parameters 61
_refine_ls_number_reflns 717
_refine_ls_number_restraints 2
_refine_ls_restrained_S_all 1.14
_refine_ls_R_factor_all 0.064
_refine_ls_R_factor_gt 0.036
_refine_ls_shift/su_max 0.00
_refine_ls_shift/su_mean 0.00
_refine_ls_structure_factor_coef Fsqd
_refine_ls_weighting_details 'calc w=1/[\s^2^(Fo^2^)+(0.0703P)^2^+0.1181P] where P=(Fo^2^+2Fc^2^)/3'
_refine_ls_weighting_scheme calc
_refine_ls_wR_factor_gt 0.100
_refine_ls_wR_factor_ref 0.115
_reflns_number_gt 612
_reflns_number_total 717
_reflns_threshold_expression I>2\s(I)
_cod_data_source_file ol402824m_si_002.cif
_cod_data_source_block Pyr-C5-Pyr
_cod_depositor_comments
;
The following automatic conversions were performed:

'_symmetry_cell_setting' value 'Orthorhombic' changed to
'orthorhombic' according to
/home/saulius/struct/CIF-dictionaries/cif_core.dic dictionary named
'cif_core.dic' version 2.4.2 from 2011-04-26.

Automatic conversion script
Id: cif_fix_values 1891 2012-01-12 08:04:46Z andrius 
;
_cod_original_sg_symbol_H-M 'P m m n'
_cod_database_code 1513129

loop_
_symmetry_equiv_pos_as_xyz
'x, y, z'
'-x+1/2, -y+1/2, z'
'-x, y+1/2, -z'
'x+1/2, -y, -z'
'-x, -y, -z'
'x-1/2, y-1/2, -z'
'x, -y-1/2, z'
'-x-1/2, y, z'

loop_
_atom_site_label
_atom_site_type_symbol
_atom_site_fract_x
_atom_site_fract_y
_atom_site_fract_z
_atom_site_U_iso_or_equiv
_atom_site_adp_type
_atom_site_occupancy
_atom_site_symmetry_multiplicity
_atom_site_calc_flag
_atom_site_refinement_flags
N1 N 0.48845(9) 0.2500 0.55326(18) 0.0172(4) Uani 1 2 d S
C1 C 0.7500 0.2500 0.7348(3) 0.0159(5) Uani 1 4 d S
C2 C 0.66500(10) 0.2500 0.6014(2) 0.0170(4) Uani 1 2 d S
C3 C 0.69919(12) 0.2500 0.4237(2) 0.0263(5) Uani 1 2 d S
H3 H 0.6610 0.2500 0.3140 0.032 Uiso 1 2 calc SR
C6 C 0.7500 0.0608(2) 0.8543(2) 0.0206(5) Uani 1 2 d SD
H6A H 0.6962 0.0636 0.9411 0.031 Uiso 0.50 1 calc PRD
H6B H 0.8092 0.0528 0.9257 0.031 Uiso 0.50 1 calc PRD
H6C H 0.7446 -0.0542 0.7720 0.031 Uiso 0.50 1 calc PR
C7 C 0.56784(11) 0.2500 0.6684(2) 0.0160(4) Uani 1 2 d S
C8 C 0.53396(12) 0.2500 0.8516(2) 0.0191(4) Uani 1 2 d S
H8 H 0.5718 0.2500 0.9617 0.023 Uiso 1 2 calc SR
C9 C 0.43461(12) 0.2500 0.8464(2) 0.0212(4) Uani 1 2 d S
H9 H 0.3932 0.2500 0.9515 0.025 Uiso 1 2 calc SR
C10 C 0.40856(12) 0.2500 0.6615(2) 0.0207(4) Uani 1 2 d S
H10 H 0.3454 0.2500 0.6159 0.025 Uiso 1 2 calc SR
C11 C 0.48464(12) 0.2500 0.3496(2) 0.0198(5) Uani 1 2 d S
H11A H 0.4188 0.2351 0.3086 0.030 Uiso 0.50 1 calc PR
H11B H 0.5225 0.1403 0.3010 0.030 Uiso 0.50 1 calc PR
H11C H 0.5101 0.3745 0.3019 0.030 Uiso 0.50 1 calc PR

loop_
_atom_site_aniso_label
_atom_site_aniso_U_11
_atom_site_aniso_U_22
_atom_site_aniso_U_33
_atom_site_aniso_U_23
_atom_site_aniso_U_13
_atom_site_aniso_U_12
N1 0.0178(8) 0.0138(7) 0.0200(8) 0.000 0.0002(5) 0.000
C1 0.0197(12) 0.0128(10) 0.0153(11) 0.000 0.000 0.000
C2 0.0187(9) 0.0142(7) 0.0181(8) 0.000 -0.0008(7) 0.000
C3 0.0189(9) 0.0438(10) 0.0163(9) 0.000 -0.0026(7) 0.000
C6 0.0225(9) 0.0174(8) 0.0221(9) 0.0040(6) 0.000 0.000
C7 0.0170(9) 0.0117(7) 0.0193(8) 0.000 -0.0010(6) 0.000
C8 0.0214(10) 0.0172(8) 0.0188(8) 0.000 0.0008(7) 0.000
C9 0.0228(10) 0.0178(8) 0.0230(9) 0.000 0.0072(6) 0.000
C10 0.0159(8) 0.0156(8) 0.0307(10) 0.000 0.0030(7) 0.000
C11 0.0205(9) 0.0187(8) 0.0202(9) 0.000 -0.0035(6) 0.000

loop_
_atom_type_symbol
_atom_type_description
_atom_type_scat_dispersion_real
_atom_type_scat_dispersion_imag
_atom_type_scat_source
C C 0.0181 0.0091 'International Tables Vol C Tables 4.2.6.8 and 6.1.1.4'
H H 0.0000 0.0000 'International Tables Vol C Tables 4.2.6.8 and 6.1.1.4'
N N 0.0311 0.0180 'International Tables Vol C Tables 4.2.6.8 and 6.1.1.4'

loop_
_geom_angle_atom_site_label_1
_geom_angle_atom_site_label_2
_geom_angle_atom_site_label_3
_geom_angle
_geom_angle_site_symmetry_1
_geom_angle_site_symmetry_3
C10 N1 C7 109.41(14) . .
C10 N1 C11 122.25(13) . .
C7 N1 C11 128.34(13) . .
C2 C1 C2 103.22(17) 2_655 .
C2 C1 C6 110.07(4) 2_655 .
C2 C1 C6 110.07(4) . .
C2 C1 C6 110.07(4) 2_655 2_655
C2 C1 C6 110.07(4) . 2_655
C6 C1 C6 112.90(17) . 2_655
C3 C2 C7 130.05(15) . .
C3 C2 C1 107.54(14) . .
C7 C2 C1 122.41(14) . .
C2 C3 C3 110.85(10) . 2_655
C2 C3 H3 124.6 . .
C3 C3 H3 124.6 2_655 .
C1 C6 H6A 109.5 . .
C1 C6 H6B 109.5 . .
H6A C6 H6B 109.5 . .
C1 C6 H6C 109.5 . .
H6A C6 H6C 109.5 . .
H6B C6 H6C 109.5 . .
N1 C7 C8 106.10(14) . .
N1 C7 C2 124.58(14) . .
C8 C7 C2 129.32(15) . .
C7 C8 C9 108.62(14) . .
C7 C8 H8 125.7 . .
C9 C8 H8 125.7 . .
C10 C9 C8 107.08(14) . .
C10 C9 H9 126.5 . .
C8 C9 H9 126.5 . .
N1 C10 C9 108.78(15) . .
N1 C10 H10 125.6 . .
C9 C10 H10 125.6 . .
N1 C11 H11A 109.5 . .
N1 C11 H11B 109.5 . .
H11A C11 H11B 109.5 . .
N1 C11 H11C 109.5 . .
H11A C11 H11C 109.5 . .
H11B C11 H11C 109.5 . .

loop_
_geom_bond_atom_site_label_1
_geom_bond_atom_site_label_2
_geom_bond_distance
_geom_bond_site_symmetry_2
N1 C10 1.367(2) .
N1 C7 1.390(2) .
N1 C11 1.454(2) .
C1 C2 1.5317(19) 2_655
C1 C2 1.5317(19) .
C1 C6 1.5419(18) .
C1 C6 1.5419(18) 2_655
C2 C3 1.356(2) .
C2 C7 1.453(2) .
C3 C3 1.435(3) 2_655
C3 H3 0.9500 .
C6 H6A 0.9800 .
C6 H6B 0.9800 .
C6 H6C 0.9800 .
C7 C8 1.391(2) .
C8 C9 1.404(2) .
C8 H8 0.9500 .
C9 C10 1.369(2) .
C9 H9 0.9500 .
C10 H10 0.9500 .
C11 H11A 0.9800 .
C11 H11B 0.9800 .
C11 H11C 0.9800 .

loop_
_geom_torsion_atom_site_label_1
_geom_torsion_atom_site_label_2
_geom_torsion_atom_site_label_3
_geom_torsion_atom_site_label_4
_geom_torsion
_geom_torsion_site_symmetry_1
_geom_torsion_site_symmetry_4
C2 C1 C2 C3 0.0 2_655 .
C6 C1 C2 C3 -117.46(9) . .
C6 C1 C2 C3 117.46(9) 2_655 .
C2 C1 C2 C7 180.0 2_655 .
C6 C1 C2 C7 62.54(9) . .
C6 C1 C2 C7 -62.54(9) 2_655 .
C7 C2 C3 C3 180.0 . 2_655
C1 C2 C3 C3 0.0 . 2_655
C10 N1 C7 C8 0.0 . .
C11 N1 C7 C8 180.0 . .
C10 N1 C7 C2 180.0 . .
C11 N1 C7 C2 0.0 . .
C3 C2 C7 N1 0.0 . .
C1 C2 C7 N1 180.0 . .
C3 C2 C7 C8 180.0 . .
C1 C2 C7 C8 0.0 . .
N1 C7 C8 C9 0.0 . .
C2 C7 C8 C9 180.0 . .
C7 C8 C9 C10 0.0 . .
C7 N1 C10 C9 0.0 . .
C11 N1 C10 C9 180.0 . .
C8 C9 C10 N1 0.0 . .
